data_1504365
loop_
_publ_author_name
'Liu, Y.'
'Tao, X.'
'Wang, F.'
'Dang, X.'
'Zou, D.'
'Ren, Y.'
'Jiang, M.'

_publ_section_title
;
 Aggregation-Induced Emissions of Fluorenonearylamine Derivatives: A New
 Kind of Materials for Nondoped Red Organic Light-Emitting Diodes
;
_journal_issue 10
_journal_name_full 'Journal of Physical Chemistry C'
_journal_page_first 3975
_journal_paper_doi 10.1021/jp7117373
_journal_volume 112
_journal_year 2008
_chemical_formula_moiety 'C49 H34 N2 O'
_chemical_formula_sum 'C49 H34 N2 O'
_chemical_formula_weight 666.78
_chemical_name_systematic
; 
 ? 
;
_space_group_IT_number 15
_symmetry_cell_setting monoclinic
_symmetry_space_group_name_Hall '-C 2yc'
_symmetry_space_group_name_H-M 'C 1 2/c 1'
_atom_sites_solution_hydrogens geom
_atom_sites_solution_primary direct
_atom_sites_solution_secondary difmap
_audit_creation_method SHELXL-97
_cell_angle_alpha 90.00
_cell_angle_beta 93.705(2)
_cell_angle_gamma 90.00
_cell_formula_units_Z 8
_cell_length_a 15.8751(8)
_cell_length_b 12.3295(7)
_cell_length_c 42.907(2)
_cell_measurement_reflns_used 2313
_cell_measurement_temperature 293(2)
_cell_measurement_theta_max 20.36
_cell_measurement_theta_min 2.49
_cell_volume 8380.7(7)
_computing_cell_refinement 'APEX2 Software Suite (Bruker,2005)'
_computing_data_collection 'APEX2 Software Suite (Bruker,2005)'
_computing_data_reduction 'APEX2 Software Suite (Bruker,2005)'
_computing_molecular_graphics 'SHELXTL (Bruker, 1997)'
_computing_publication_material 'WINGX (Farrugia,1999)'
_computing_structure_refinement 'SHELXL-97 (Sheldrick, 1997)'
_computing_structure_solution 'SIR97 (Altomare,1999)'
_diffrn_ambient_temperature 293(2)
_diffrn_measured_fraction_theta_full 0.996
_diffrn_measured_fraction_theta_max 0.996
_diffrn_measurement_device_type 'Bruker APEX2 CCD area-detector diffractometer'
_diffrn_measurement_method '\f and \w scans'
_diffrn_radiation_monochromator graphite
_diffrn_radiation_source 'fine-focus sealed tube'
_diffrn_radiation_type MoK\a
_diffrn_radiation_wavelength 0.71073
_diffrn_reflns_av_R_equivalents 0.1045
_diffrn_reflns_av_sigmaI/netI 0.1122
_diffrn_reflns_limit_h_max 20
_diffrn_reflns_limit_h_min -20
_diffrn_reflns_limit_k_max 15
_diffrn_reflns_limit_k_min -15
_diffrn_reflns_limit_l_max 48
_diffrn_reflns_limit_l_min -55
_diffrn_reflns_number 34818
_diffrn_reflns_theta_full 27.54
_diffrn_reflns_theta_max 27.54
_diffrn_reflns_theta_min 0.95
_diffrn_standards_number 0
_exptl_absorpt_coefficient_mu 0.063
_exptl_absorpt_correction_T_max 0.9924
_exptl_absorpt_correction_T_min 0.9762
_exptl_absorpt_correction_type multi-scan
_exptl_absorpt_process_details 'APEX2 Software Suite (Bruker,2005)'
_exptl_crystal_colour pink
_exptl_crystal_density_diffrn 1.057
_exptl_crystal_density_method 'not measured'
_exptl_crystal_description plate
_exptl_crystal_F_000 2800
_exptl_crystal_size_max 0.39
_exptl_crystal_size_mid 0.17
_exptl_crystal_size_min 0.12
_refine_diff_density_max 1.887
_refine_diff_density_min -0.517
_refine_diff_density_rms 0.191
_refine_ls_extinction_method none
_refine_ls_goodness_of_fit_ref 1.366
_refine_ls_hydrogen_treatment constr
_refine_ls_matrix_type full
_refine_ls_number_parameters 469
_refine_ls_number_reflns 9601
_refine_ls_number_restraints 0
_refine_ls_restrained_S_all 1.366
_refine_ls_R_factor_all 0.2816
_refine_ls_R_factor_gt 0.1602
_refine_ls_shift/su_max 0.007
_refine_ls_shift/su_mean 0.002
_refine_ls_structure_factor_coef Fsqd
_refine_ls_weighting_details 'calc w=1/[\s^2^(Fo^2^)+(0.2000P)^2^+0.0200P] where P=(Fo^2^+2Fc^2^)/3'
_refine_ls_weighting_scheme calc
_refine_ls_wR_factor_gt 0.4234
_refine_ls_wR_factor_ref 0.4811
_reflns_number_gt 3704
_reflns_number_total 9601
_reflns_threshold_expression >2sigma(I)
_cod_data_source_file jp7117373-file003.cif
_cod_data_source_block liuyang20
_cod_depositor_comments
;
The following automatic conversions were performed:

'_symmetry_cell_setting' value 'Monoclinic' changed to 'monoclinic'
according to /home/saulius/struct/CIF-dictionaries/cif_core.dic
dictionary named 'cif_core.dic' version 2.4.1 from 2010-06-29.

Automatic conversion script
Id: cif_fix_values 1715 2011-07-08 13:25:40Z adriana 
;
_cod_original_cell_volume 8380.8(8)
_cod_original_sg_symbol_H-M 'C2/c  '
_cod_database_code 1504365

loop_
_symmetry_equiv_pos_as_xyz
'x, y, z'
'-x, y, -z+1/2'
'x+1/2, y+1/2, z'
'-x+1/2, y+1/2, -z+1/2'
'-x, -y, -z'
'x, -y, z-1/2'
'-x+1/2, -y+1/2, -z'
'x+1/2, -y+1/2, z-1/2'

loop_
_atom_site_label
_atom_site_type_symbol
_atom_site_fract_x
_atom_site_fract_y
_atom_site_fract_z
_atom_site_U_iso_or_equiv
_atom_site_adp_type
_atom_site_occupancy
_atom_site_symmetry_multiplicity
_atom_site_calc_flag
_atom_site_refinement_flags
C1 C -0.4008(6) 0.5847(7) 0.4222(3) 0.085(3) Uani 1 1 d .
H1 H -0.4470 0.6306 0.4234 0.102 Uiso 1 1 calc R
C2 C -0.3529(5) 0.5592(6) 0.4481(2) 0.076(2) Uani 1 1 d .
H2 H -0.3674 0.5859 0.4673 0.091 Uiso 1 1 calc R
C3 C -0.2833(4) 0.4947(6) 0.44677(16) 0.0584(18) Uani 1 1 d .
H3 H -0.2516 0.4779 0.4651 0.070 Uiso 1 1 calc R
C4 C -0.2586(4) 0.4533(5) 0.41821(15) 0.0506(16) Uani 1 1 d .
C5 C -0.3096(4) 0.4767(6) 0.39138(17) 0.0631(19) Uani 1 1 d .
H5 H -0.2962 0.4489 0.3722 0.076 Uiso 1 1 calc R
C6 C -0.3806(5) 0.5416(7) 0.3934(2) 0.077(2) Uani 1 1 d .
H6 H -0.4149 0.5566 0.3755 0.092 Uiso 1 1 calc R
C7 C -0.2011(5) 0.1646(7) 0.47457(18) 0.069(2) Uani 1 1 d .
H7 H -0.2412 0.1165 0.4813 0.083 Uiso 1 1 calc R
C8 C -0.1217(5) 0.1609(7) 0.48741(17) 0.068(2) Uani 1 1 d .
H8 H -0.1073 0.1097 0.5027 0.082 Uiso 1 1 calc R
C9 C -0.0596(4) 0.2340(6) 0.47792(15) 0.0598(18) Uani 1 1 d .
H9 H -0.0047 0.2317 0.4869 0.072 Uiso 1 1 calc R
C10 C -0.0830(4) 0.3092(6) 0.45489(15) 0.0542(17) Uani 1 1 d .
H10 H -0.0436 0.3591 0.4486 0.065 Uiso 1 1 calc R
C11 C -0.1642(4) 0.3108(5) 0.44112(14) 0.0493(16) Uani 1 1 d .
C12 C -0.2245(4) 0.2411(6) 0.45084(15) 0.0588(18) Uani 1 1 d .
H12 H -0.2796 0.2439 0.4421 0.071 Uiso 1 1 calc R
C13 C -0.0927(4) 0.2974(6) 0.38221(14) 0.0549(17) Uani 1 1 d .
H13 H -0.0984 0.2335 0.3934 0.066 Uiso 1 1 calc R
C14 C -0.0416(4) 0.2998(6) 0.35731(15) 0.0584(18) Uani 1 1 d .
H14 H -0.0130 0.2372 0.3520 0.070 Uiso 1 1 calc R
C15 C -0.0319(4) 0.3947(6) 0.33986(14) 0.0526(16) Uani 1 1 d .
C16 C -0.0764(4) 0.4859(6) 0.34868(14) 0.0589(18) Uani 1 1 d .
H16 H -0.0719 0.5497 0.3374 0.071 Uiso 1 1 calc R
C17 C -0.1266(4) 0.4847(6) 0.37347(15) 0.0585(18) Uani 1 1 d .
H17 H -0.1547 0.5477 0.3788 0.070 Uiso 1 1 calc R
C18 C -0.1362(4) 0.3912(6) 0.39068(14) 0.0510(16) Uani 1 1 d .
C19 C 0.0236(4) 0.3978(6) 0.31373(14) 0.0527(17) Uani 1 1 d .
C20 C 0.0417(4) 0.3019(6) 0.29684(15) 0.0559(17) Uani 1 1 d .
H20 H 0.0181 0.2356 0.3019 0.067 Uiso 1 1 calc R
C21 C 0.0948(4) 0.3102(6) 0.27297(14) 0.0549(17) Uani 1 1 d .
C22 C 0.1336(4) 0.4073(6) 0.26465(15) 0.0574(18) Uani 1 1 d .
C23 C 0.1157(5) 0.4992(6) 0.28052(16) 0.069(2) Uani 1 1 d .
H23 H 0.1390 0.5652 0.2751 0.082 Uiso 1 1 calc R
C24 C 0.0623(5) 0.4933(7) 0.30489(16) 0.068(2) Uani 1 1 d .
H24 H 0.0518 0.5564 0.3159 0.081 Uiso 1 1 calc R
C25 C 0.1233(5) 0.2221(7) 0.25167(15) 0.0619(19) Uani 1 1 d .
C26 C 0.1814(4) 0.2749(6) 0.23065(15) 0.0553(17) Uani 1 1 d .
C27 C 0.1879(4) 0.3834(6) 0.23868(14) 0.0550(17) Uani 1 1 d .
C28 C 0.2427(5) 0.4497(7) 0.22370(16) 0.070(2) Uani 1 1 d .
H28 H 0.2496 0.5222 0.2292 0.084 Uiso 1 1 calc R
C29 C 0.2876(5) 0.4039(6) 0.19999(16) 0.068(2) Uani 1 1 d .
H29 H 0.3254 0.4474 0.1900 0.082 Uiso 1 1 calc R
C30 C 0.2786(4) 0.2979(6) 0.19072(15) 0.0549(17) Uani 1 1 d .
C31 C 0.2233(4) 0.2329(6) 0.20693(15) 0.0582(18) Uani 1 1 d .
H31 H 0.2155 0.1605 0.2013 0.070 Uiso 1 1 calc R
C32 C 0.3262(4) 0.2528(6) 0.16518(14) 0.0517(16) Uani 1 1 d .
C33 C 0.4089(4) 0.2839(6) 0.16058(15) 0.0581(17) Uani 1 1 d .
H33 H 0.4368 0.3311 0.1747 0.070 Uiso 1 1 calc R
C34 C 0.4512(4) 0.2446(6) 0.13477(14) 0.0556(17) Uani 1 1 d .
H34 H 0.5070 0.2640 0.1324 0.067 Uiso 1 1 calc R
C35 C 0.4095(4) 0.1772(5) 0.11295(14) 0.0442(14) Uani 1 1 d .
C36 C 0.3251(4) 0.1459(5) 0.11752(14) 0.0513(16) Uani 1 1 d .
H36 H 0.2958 0.1007 0.1032 0.062 Uiso 1 1 calc R
C37 C 0.2870(4) 0.1836(6) 0.14362(15) 0.0569(18) Uani 1 1 d .
H37 H 0.2323 0.1610 0.1467 0.068 Uiso 1 1 calc R
C38 C 0.4225(4) 0.0516(5) 0.06912(14) 0.0476(15) Uani 1 1 d .
C39 C 0.3989(4) -0.0433(6) 0.08436(17) 0.0613(18) Uani 1 1 d .
H39 H 0.4030 -0.0445 0.1061 0.074 Uiso 1 1 calc R
C40 C 0.3696(5) -0.1355(7) 0.0685(2) 0.074(2) Uani 1 1 d .
H40 H 0.3552 -0.1982 0.0790 0.088 Uiso 1 1 calc R
C41 C 0.3628(4) -0.1284(7) 0.03452(19) 0.073(2) Uani 1 1 d .
H41 H 0.3398 -0.1860 0.0228 0.088 Uiso 1 1 calc R
C42 C 0.3894(4) -0.0394(6) 0.01978(17) 0.0585(17) Uani 1 1 d .
H42 H 0.3894 -0.0391 -0.0019 0.070 Uiso 1 1 calc R
C43 C 0.4171(4) 0.0526(6) 0.03663(15) 0.0585(18) Uani 1 1 d .
H43 H 0.4320 0.1149 0.0260 0.070 Uiso 1 1 calc R
C44 C 0.5108(4) 0.2128(5) 0.07259(14) 0.0467(15) Uani 1 1 d .
C45 C 0.5856(4) 0.1696(5) 0.06380(14) 0.0527(16) Uani 1 1 d .
H45 H 0.5967 0.0960 0.0664 0.063 Uiso 1 1 calc R
C46 C 0.6443(4) 0.2367(7) 0.05103(17) 0.066(2) Uani 1 1 d .
H46 H 0.6953 0.2081 0.0453 0.079 Uiso 1 1 calc R
C47 C 0.6278(4) 0.3442(6) 0.04689(18) 0.067(2) Uani 1 1 d .
H47 H 0.6672 0.3882 0.0379 0.081 Uiso 1 1 calc R
C48 C 0.5545(5) 0.3880(6) 0.05568(18) 0.070(2) Uani 1 1 d .
H48 H 0.5446 0.4619 0.0531 0.084 Uiso 1 1 calc R
C49 C 0.4949(4) 0.3235(6) 0.06834(17) 0.0631(19) Uani 1 1 d .
H49 H 0.4443 0.3534 0.0740 0.076 Uiso 1 1 calc R
N1 N -0.1859(3) 0.3895(5) 0.41727(12) 0.0553(14) Uani 1 1 d .
N2 N 0.4486(3) 0.1441(4) 0.08603(11) 0.0516(14) Uani 1 1 d .
O1 O 0.1030(3) 0.1252(5) 0.25202(13) 0.0806(16) Uani 1 1 d .

loop_
_atom_site_aniso_label
_atom_site_aniso_U_11
_atom_site_aniso_U_22
_atom_site_aniso_U_33
_atom_site_aniso_U_23
_atom_site_aniso_U_13
_atom_site_aniso_U_12
C1 0.075(6) 0.055(5) 0.129(8) 0.003(5) 0.047(6) 0.004(4)
C2 0.078(6) 0.056(5) 0.099(7) -0.014(5) 0.046(5) -0.012(4)
C3 0.051(4) 0.064(5) 0.061(4) -0.008(3) 0.017(3) -0.010(3)
C4 0.047(4) 0.053(4) 0.054(4) -0.004(3) 0.019(3) -0.006(3)
C5 0.064(4) 0.058(5) 0.068(5) -0.007(4) 0.011(4) -0.001(4)
C6 0.067(5) 0.067(5) 0.095(6) 0.013(5) -0.001(4) 0.001(4)
C7 0.058(5) 0.080(6) 0.071(5) 0.003(4) 0.018(4) -0.014(4)
C8 0.071(5) 0.076(5) 0.058(4) 0.011(4) 0.005(4) -0.002(4)
C9 0.059(4) 0.070(5) 0.052(4) -0.005(4) 0.011(3) -0.002(4)
C10 0.047(4) 0.064(5) 0.054(4) 0.004(3) 0.019(3) -0.004(3)
C11 0.046(4) 0.064(4) 0.040(3) -0.003(3) 0.016(3) -0.007(3)
C12 0.052(4) 0.067(5) 0.058(4) -0.007(4) 0.010(3) -0.010(3)
C13 0.054(4) 0.066(5) 0.046(4) -0.006(3) 0.012(3) -0.004(3)
C14 0.051(4) 0.075(5) 0.051(4) -0.013(4) 0.014(3) 0.008(3)
C15 0.049(4) 0.062(4) 0.048(4) 0.001(3) 0.015(3) 0.003(3)
C16 0.065(4) 0.069(5) 0.044(4) 0.000(3) 0.017(3) -0.004(4)
C17 0.063(4) 0.063(5) 0.052(4) -0.001(3) 0.020(3) 0.010(4)
C18 0.049(4) 0.063(5) 0.042(3) -0.008(3) 0.012(3) -0.002(3)
C19 0.056(4) 0.064(5) 0.040(3) -0.012(3) 0.014(3) -0.006(3)
C20 0.056(4) 0.063(5) 0.050(4) -0.001(3) 0.015(3) 0.004(3)
C21 0.061(4) 0.064(5) 0.041(3) -0.011(3) 0.016(3) 0.006(3)
C22 0.060(4) 0.068(5) 0.046(4) -0.010(3) 0.015(3) -0.007(4)
C23 0.084(5) 0.066(5) 0.060(4) -0.016(4) 0.035(4) -0.018(4)
C24 0.075(5) 0.071(5) 0.060(4) -0.020(4) 0.027(4) -0.007(4)
C25 0.066(4) 0.069(5) 0.052(4) 0.000(4) 0.018(3) 0.004(4)
C26 0.053(4) 0.065(5) 0.051(4) -0.001(3) 0.022(3) 0.005(3)
C27 0.057(4) 0.063(5) 0.047(4) -0.007(3) 0.017(3) -0.007(3)
C28 0.082(5) 0.074(5) 0.057(4) -0.011(4) 0.030(4) -0.003(4)
C29 0.074(5) 0.071(5) 0.064(4) -0.002(4) 0.036(4) -0.003(4)
C30 0.061(4) 0.054(5) 0.051(4) -0.006(3) 0.013(3) 0.006(3)
C31 0.059(4) 0.062(5) 0.056(4) -0.004(3) 0.020(3) -0.003(3)
C32 0.058(4) 0.060(4) 0.038(3) 0.002(3) 0.015(3) 0.004(3)
C33 0.063(4) 0.062(5) 0.051(4) -0.005(3) 0.011(3) 0.001(4)
C34 0.050(4) 0.070(5) 0.049(4) 0.005(3) 0.019(3) 0.007(3)
C35 0.047(3) 0.041(4) 0.046(3) 0.003(3) 0.014(3) 0.004(3)
C36 0.057(4) 0.058(4) 0.039(3) -0.007(3) 0.012(3) 0.002(3)
C37 0.042(4) 0.068(5) 0.062(4) 0.006(4) 0.016(3) 0.001(3)
C38 0.048(4) 0.044(4) 0.052(4) 0.002(3) 0.016(3) 0.004(3)
C39 0.057(4) 0.067(5) 0.062(4) 0.000(4) 0.019(3) 0.008(4)
C40 0.071(5) 0.057(5) 0.096(6) -0.005(4) 0.031(4) -0.002(4)
C41 0.054(4) 0.087(6) 0.080(5) -0.039(5) 0.007(4) 0.006(4)
C42 0.059(4) 0.055(5) 0.062(4) -0.007(4) 0.009(3) 0.003(4)
C43 0.056(4) 0.068(5) 0.054(4) 0.003(4) 0.018(3) 0.008(3)
C44 0.051(4) 0.043(4) 0.048(3) 0.000(3) 0.016(3) 0.007(3)
C45 0.053(4) 0.048(4) 0.058(4) -0.002(3) 0.013(3) 0.006(3)
C46 0.053(4) 0.076(6) 0.071(5) -0.002(4) 0.024(4) 0.009(4)
C47 0.056(4) 0.058(5) 0.092(5) 0.004(4) 0.031(4) -0.009(4)
C48 0.068(5) 0.052(5) 0.093(6) 0.009(4) 0.027(4) 0.002(4)
C49 0.059(4) 0.057(5) 0.076(5) 0.006(4) 0.025(4) 0.008(3)
N1 0.047(3) 0.073(4) 0.048(3) 0.001(3) 0.016(2) 0.003(3)
N2 0.055(3) 0.053(3) 0.049(3) -0.003(3) 0.021(2) 0.001(3)
O1 0.096(4) 0.063(4) 0.088(4) -0.006(3) 0.041(3) -0.007(3)

loop_
_atom_type_symbol
_atom_type_description
_atom_type_scat_dispersion_real
_atom_type_scat_dispersion_imag
_atom_type_scat_source
C C 0.0033 0.0016 'International Tables Vol C Tables 4.2.6.8 and 6.1.1.4'
H H 0.0000 0.0000 'International Tables Vol C Tables 4.2.6.8 and 6.1.1.4'
N N 0.0061 0.0033 'International Tables Vol C Tables 4.2.6.8 and 6.1.1.4'
O O 0.0106 0.0060 'International Tables Vol C Tables 4.2.6.8 and 6.1.1.4'

loop_
_geom_angle_atom_site_label_1
_geom_angle_atom_site_label_2
_geom_angle_atom_site_label_3
_geom_angle
C2 C1 C6 119.4(8)
C2 C1 H1 120.3
C6 C1 H1 120.3
C1 C2 C3 121.3(8)
C1 C2 H2 119.4
C3 C2 H2 119.4
C2 C3 C4 121.3(7)
C2 C3 H3 119.3
C4 C3 H3 119.3
C5 C4 N1 121.9(6)
C5 C4 C3 117.6(6)
N1 C4 C3 120.4(6)
C6 C5 C4 119.9(7)
C6 C5 H5 120.0
C4 C5 H5 120.0
C5 C6 C1 120.3(8)
C5 C6 H6 119.8
C1 C6 H6 119.8
C8 C7 C12 120.8(7)
C8 C7 H7 119.6
C12 C7 H7 119.6
C7 C8 C9 120.9(7)
C7 C8 H8 119.6
C9 C8 H8 119.6
C10 C9 C8 118.1(7)
C10 C9 H9 121.0
C8 C9 H9 121.0
C11 C10 C9 120.9(6)
C11 C10 H10 119.6
C9 C10 H10 119.6
C12 C11 C10 120.8(6)
C12 C11 N1 120.0(6)
C10 C11 N1 119.2(5)
C11 C12 C7 118.5(6)
C11 C12 H12 120.7
C7 C12 H12 120.7
C14 C13 C18 120.3(7)
C14 C13 H13 119.9
C18 C13 H13 119.9
C13 C14 C15 121.3(6)
C13 C14 H14 119.4
C15 C14 H14 119.4
C16 C15 C14 117.0(6)
C16 C15 C19 121.7(6)
C14 C15 C19 121.3(6)
C17 C16 C15 122.2(7)
C17 C16 H16 118.9
C15 C16 H16 118.9
C16 C17 C18 120.8(7)
C16 C17 H17 119.6
C18 C17 H17 119.6
C17 C18 C13 118.4(6)
C17 C18 N1 121.6(6)
C13 C18 N1 120.0(6)
C24 C19 C20 117.2(6)
C24 C19 C15 121.7(6)
C20 C19 C15 121.1(6)
C21 C20 C19 118.1(6)
C21 C20 H20 120.9
C19 C20 H20 120.9
C20 C21 C22 123.7(6)
C20 C21 C25 128.4(7)
C22 C21 C25 107.9(6)
C23 C22 C21 118.3(6)
C23 C22 C27 133.8(7)
C21 C22 C27 107.9(6)
C22 C23 C24 119.3(7)
C22 C23 H23 120.3
C24 C23 H23 120.3
C23 C24 C19 123.4(7)
C23 C24 H24 118.3
C19 C24 H24 118.3
O1 C25 C26 127.2(6)
O1 C25 C21 126.9(6)
C26 C25 C21 105.9(6)
C31 C26 C27 121.7(6)
C31 C26 C25 130.1(7)
C27 C26 C25 108.2(6)
C28 C27 C26 119.6(6)
C28 C27 C22 130.3(7)
C26 C27 C22 110.0(6)
C27 C28 C29 117.7(7)
C27 C28 H28 121.1
C29 C28 H28 121.1
C30 C29 C28 123.2(7)
C30 C29 H29 118.4
C28 C29 H29 118.4
C29 C30 C31 117.2(6)
C29 C30 C32 121.7(6)
C31 C30 C32 121.1(6)
C26 C31 C30 120.4(7)
C26 C31 H31 119.8
C30 C31 H31 119.8
C37 C32 C33 117.6(6)
C37 C32 C30 120.1(6)
C33 C32 C30 122.2(6)
C32 C33 C34 120.9(6)
C32 C33 H33 119.5
C34 C33 H33 119.5
C35 C34 C33 120.2(6)
C35 C34 H34 119.9
C33 C34 H34 119.9
C34 C35 N2 120.7(5)
C34 C35 C36 118.9(5)
N2 C35 C36 120.3(6)
C37 C36 C35 119.0(6)
C37 C36 H36 120.5
C35 C36 H36 120.5
C32 C37 C36 123.3(6)
C32 C37 H37 118.3
C36 C37 H37 118.3
C43 C38 N2 120.6(6)
C43 C38 C39 118.2(6)
N2 C38 C39 121.1(6)
C40 C39 C38 123.1(7)
C40 C39 H39 118.5
C38 C39 H39 118.5
C39 C40 C41 116.2(7)
C39 C40 H40 121.9
C41 C40 H40 121.9
C42 C41 C40 120.8(7)
C42 C41 H41 119.6
C40 C41 H41 119.6
C41 C42 C43 121.0(7)
C41 C42 H42 119.5
C43 C42 H42 119.5
C38 C43 C42 120.5(7)
C38 C43 H43 119.8
C42 C43 H43 119.8
C45 C44 C49 119.6(6)
C45 C44 N2 120.4(5)
C49 C44 N2 120.0(5)
C44 C45 C46 119.5(6)
C44 C45 H45 120.3
C46 C45 H45 120.3
C47 C46 C45 120.3(6)
C47 C46 H46 119.9
C45 C46 H46 119.9
C48 C47 C46 120.8(7)
C48 C47 H47 119.6
C46 C47 H47 119.6
C47 C48 C49 120.2(7)
C47 C48 H48 119.9
C49 C48 H48 119.9
C48 C49 C44 119.6(6)
C48 C49 H49 120.2
C44 C49 H49 120.2
C4 N1 C18 120.9(5)
C4 N1 C11 121.3(5)
C18 N1 C11 117.3(5)
C38 N2 C35 122.0(5)
C38 N2 C44 117.1(5)
C35 N2 C44 120.4(5)

loop_
_geom_bond_atom_site_label_1
_geom_bond_atom_site_label_2
_geom_bond_distance
C1 C2 1.343(12)
C1 C6 1.403(12)
C1 H1 0.9300
C2 C3 1.365(10)
C2 H2 0.9300
C3 C4 1.407(9)
C3 H3 0.9300
C4 C5 1.395(9)
C4 N1 1.399(8)
C5 C6 1.389(10)
C5 H5 0.9300
C6 H6 0.9300
C7 C8 1.343(10)
C7 C12 1.419(10)
C7 H7 0.9300
C8 C9 1.414(10)
C8 H8 0.9300
C9 C10 1.388(9)
C9 H9 0.9300
C10 C11 1.382(9)
C10 H10 0.9300
C11 C12 1.372(8)
C11 N1 1.437(8)
C12 H12 0.9300
C13 C14 1.383(8)
C13 C18 1.407(9)
C13 H13 0.9300
C14 C15 1.403(9)
C14 H14 0.9300
C15 C16 1.393(9)
C15 C19 1.471(8)
C16 C17 1.370(8)
C16 H16 0.9300
C17 C18 1.383(9)
C17 H17 0.9300
C18 N1 1.429(7)
C19 C24 1.392(10)
C19 C20 1.426(9)
C20 C21 1.372(8)
C20 H20 0.9300
C21 C22 1.403(9)
C21 C25 1.508(9)
C22 C23 1.361(9)
C22 C27 1.482(8)
C23 C24 1.391(9)
C23 H23 0.9300
C24 H24 0.9300
C25 O1 1.238(8)
C25 C26 1.482(9)
C26 C31 1.355(8)
C26 C27 1.383(9)
C27 C28 1.382(9)
C28 C29 1.398(9)
C28 H28 0.9300
C29 C30 1.370(10)
C29 H29 0.9300
C30 C31 1.405(9)
C30 C32 1.478(8)
C31 H31 0.9300
C32 C37 1.377(9)
C32 C33 1.395(9)
C33 C34 1.417(8)
C33 H33 0.9300
C34 C35 1.388(9)
C34 H34 0.9300
C35 N2 1.407(7)
C35 C36 1.420(8)
C36 C37 1.387(8)
C36 H36 0.9300
C37 H37 0.9300
C38 C43 1.391(9)
C38 N2 1.399(8)
C38 C39 1.404(9)
C39 C40 1.390(10)
C39 H39 0.9300
C40 C41 1.459(11)
C40 H40 0.9300
C41 C42 1.348(10)
C41 H41 0.9300
C42 C43 1.401(10)
C42 H42 0.9300
C43 H43 0.9300
C44 C45 1.376(8)
C44 C49 1.399(9)
C44 N2 1.449(7)
C45 C46 1.385(9)
C45 H45 0.9300
C46 C47 1.360(10)
C46 H46 0.9300
C47 C48 1.359(9)
C47 H47 0.9300
C48 C49 1.374(9)
C48 H48 0.9300
C49 H49 0.9300

loop_
_geom_torsion_atom_site_label_1
_geom_torsion_atom_site_label_2
_geom_torsion_atom_site_label_3
_geom_torsion_atom_site_label_4
_geom_torsion
C6 C1 C2 C3 2.1(12)
C1 C2 C3 C4 0.6(11)
C2 C3 C4 C5 -2.6(10)
C2 C3 C4 N1 178.5(6)
N1 C4 C5 C6 -179.1(6)
C3 C4 C5 C6 1.9(10)
C4 C5 C6 C1 0.6(11)
C2 C1 C6 C5 -2.7(12)
C12 C7 C8 C9 0.8(12)
C7 C8 C9 C10 -0.3(11)
C8 C9 C10 C11 -1.5(10)
C9 C10 C11 C12 2.8(10)
C9 C10 C11 N1 -179.7(6)
C10 C11 C12 C7 -2.2(10)
N1 C11 C12 C7 -179.7(6)
C8 C7 C12 C11 0.4(11)
C18 C13 C14 C15 -0.3(10)
C13 C14 C15 C16 -0.2(10)
C13 C14 C15 C19 178.9(6)
C14 C15 C16 C17 0.9(10)
C19 C15 C16 C17 -178.3(6)
C15 C16 C17 C18 -0.9(10)
C16 C17 C18 C13 0.3(10)
C16 C17 C18 N1 177.8(6)
C14 C13 C18 C17 0.3(9)
C14 C13 C18 N1 -177.2(6)
C16 C15 C19 C24 26.9(10)
C14 C15 C19 C24 -152.2(7)
C16 C15 C19 C20 -154.6(6)
C14 C15 C19 C20 26.2(10)
C24 C19 C20 C21 -0.7(9)
C15 C19 C20 C21 -179.2(6)
C19 C20 C21 C22 1.3(10)
C19 C20 C21 C25 -179.6(6)
C20 C21 C22 C23 -1.9(11)
C25 C21 C22 C23 178.8(6)
C20 C21 C22 C27 178.3(6)
C25 C21 C22 C27 -1.0(7)
C21 C22 C23 C24 2.0(11)
C27 C22 C23 C24 -178.3(7)
C22 C23 C24 C19 -1.6(12)
C20 C19 C24 C23 0.9(11)
C15 C19 C24 C23 179.4(7)
C20 C21 C25 O1 0.2(12)
C22 C21 C25 O1 179.4(7)
C20 C21 C25 C26 -178.9(7)
C22 C21 C25 C26 0.3(7)
O1 C25 C26 C31 2.1(12)
C21 C25 C26 C31 -178.8(7)
O1 C25 C26 C27 -178.6(7)
C21 C25 C26 C27 0.5(7)
C31 C26 C27 C28 -4.5(11)
C25 C26 C27 C28 176.1(6)
C31 C26 C27 C22 178.3(6)
C25 C26 C27 C22 -1.2(8)
C23 C22 C27 C28 4.8(14)
C21 C22 C27 C28 -175.5(7)
C23 C22 C27 C26 -178.4(8)
C21 C22 C27 C26 1.4(8)
C26 C27 C28 C29 2.2(10)
C22 C27 C28 C29 178.8(7)
C27 C28 C29 C30 1.1(11)
C28 C29 C30 C31 -2.2(11)
C28 C29 C30 C32 179.0(7)
C27 C26 C31 C30 3.4(10)
C25 C26 C31 C30 -177.4(7)
C29 C30 C31 C26 0.0(10)
C32 C30 C31 C26 178.8(6)
C29 C30 C32 C37 -139.1(7)
C31 C30 C32 C37 42.1(9)
C29 C30 C32 C33 36.2(10)
C31 C30 C32 C33 -142.6(7)
C37 C32 C33 C34 -0.6(10)
C30 C32 C33 C34 -176.0(6)
C32 C33 C34 C35 2.3(10)
C33 C34 C35 N2 175.3(6)
C33 C34 C35 C36 -2.0(10)
C34 C35 C36 C37 0.0(9)
N2 C35 C36 C37 -177.3(6)
C33 C32 C37 C36 -1.5(10)
C30 C32 C37 C36 174.0(6)
C35 C36 C37 C32 1.8(10)
C43 C38 C39 C40 -0.6(10)
N2 C38 C39 C40 177.5(6)
C38 C39 C40 C41 -1.2(10)
C39 C40 C41 C42 4.5(10)
C40 C41 C42 C43 -6.0(11)
N2 C38 C43 C42 -178.7(6)
C39 C38 C43 C42 -0.6(9)
C41 C42 C43 C38 4.0(10)
C49 C44 C45 C46 0.4(10)
N2 C44 C45 C46 -179.9(6)
C44 C45 C46 C47 -0.7(11)
C45 C46 C47 C48 1.2(12)
C46 C47 C48 C49 -1.4(12)
C47 C48 C49 C44 1.0(12)
C45 C44 C49 C48 -0.5(10)
N2 C44 C49 C48 179.8(6)
C5 C4 N1 C18 32.7(9)
C3 C4 N1 C18 -148.4(6)
C5 C4 N1 C11 -139.7(6)
C3 C4 N1 C11 39.2(9)
C17 C18 N1 C4 34.3(9)
C13 C18 N1 C4 -148.3(6)
C17 C18 N1 C11 -152.9(6)
C13 C18 N1 C11 24.5(8)
C12 C11 N1 C4 46.4(9)
C10 C11 N1 C4 -131.0(6)
C12 C11 N1 C18 -126.3(6)
C10 C11 N1 C18 56.3(8)
C43 C38 N2 C35 138.7(6)
C39 C38 N2 C35 -39.4(9)
C43 C38 N2 C44 -33.8(8)
C39 C38 N2 C44 148.1(6)
C34 C35 N2 C38 158.7(6)
C36 C35 N2 C38 -24.1(9)
C34 C35 N2 C44 -29.1(9)
C36 C35 N2 C44 148.1(6)
C45 C44 N2 C38 -53.5(8)
C49 C44 N2 C38 126.2(6)
C45 C44 N2 C35 133.9(6)
C49 C44 N2 C35 -46.4(8)
